data_1512262
loop_
_publ_author_name
'Li, Fee'
'Bravo-Rodriguez, Kenny'
'Fernandez-Oliva, Miguel'
'Ramirez-Anguita, Juan M.'
'Merz, Klaus'
'Winter, Manuela'
'Lehmann, Christian W.'
'Sander, Wolfram'
'Sanchez-Garcia, Elsa'

_publ_section_title
;
 Stereochemistry Rules: A Single Stereocenter Changes the Conformation of
 a Cyclic Tetrapeptide
;
_journal_issue 37
_journal_name_full 'The Journal of Physical Chemistry B'
_journal_page_first 10785
_journal_paper_doi 10.1021/jp406497r
_journal_volume 117
_journal_year 2013
_chemical_formula_sum 'C23 H38 N4 O7 S2'
_chemical_formula_weight 546.69
_chemical_name_systematic
; 
 ? 
;
_space_group_IT_number 4
_symmetry_space_group_name_Hall 'P 2yb'
_symmetry_space_group_name_H-M 'P 1 21 1'
_atom_sites_solution_hydrogens geom
_atom_sites_solution_primary direct
_atom_sites_solution_secondary difmap
_audit_creation_method SHELXL-97
_cell_angle_alpha 90.00
_cell_angle_beta 95.254(9)
_cell_angle_gamma 90.00
_cell_formula_units_Z 2
_cell_length_a 5.067(2)
_cell_length_b 18.451(8)
_cell_length_c 14.842(7)
_cell_measurement_temperature 213(2)
_cell_volume 1381.8(10)
_computing_structure_refinement 'SHELXL-97 (Sheldrick, 1997)'
_computing_structure_solution 'SHELXS-97 (Sheldrick, 1990)'
_diffrn_ambient_temperature 213(2)
_diffrn_measured_fraction_theta_full 0.993
_diffrn_measured_fraction_theta_max 0.993
_diffrn_radiation_monochromator graphite
_diffrn_radiation_source 'fine-focus sealed tube'
_diffrn_radiation_type MoK\a
_diffrn_radiation_wavelength 0.71073
_diffrn_reflns_av_R_equivalents 0.0674
_diffrn_reflns_av_sigmaI/netI 0.1044
_diffrn_reflns_limit_h_max 6
_diffrn_reflns_limit_h_min -6
_diffrn_reflns_limit_k_max 22
_diffrn_reflns_limit_k_min -21
_diffrn_reflns_limit_l_max 17
_diffrn_reflns_limit_l_min -12
_diffrn_reflns_number 7437
_diffrn_reflns_theta_full 25.07
_diffrn_reflns_theta_max 25.07
_diffrn_reflns_theta_min 1.38
_exptl_absorpt_coefficient_mu 0.240
_exptl_absorpt_correction_T_max 0.9764
_exptl_absorpt_correction_T_min 0.9536
_exptl_crystal_density_diffrn 1.314
_exptl_crystal_density_method 'not measured'
_exptl_crystal_F_000 584
_exptl_crystal_size_max 0.20
_exptl_crystal_size_mid 0.10
_exptl_crystal_size_min 0.10
_refine_diff_density_max 0.932
_refine_diff_density_min -0.619
_refine_diff_density_rms 0.116
_refine_ls_abs_structure_details 'Flack H D (1983), Acta Cryst. A39, 876-881'
_refine_ls_abs_structure_Flack -0.10(12)
_refine_ls_extinction_coef 0.048(6)
_refine_ls_extinction_expression Fc^*^=kFc[1+0.001xFc^2^\l^3^/sin(2\q)]^-1/4^
_refine_ls_extinction_method SHELXL
_refine_ls_goodness_of_fit_ref 1.031
_refine_ls_hydrogen_treatment mixed
_refine_ls_matrix_type full
_refine_ls_number_parameters 334
_refine_ls_number_reflns 4686
_refine_ls_number_restraints 1
_refine_ls_restrained_S_all 1.031
_refine_ls_R_factor_all 0.0888
_refine_ls_R_factor_gt 0.0743
_refine_ls_shift/su_max 0.000
_refine_ls_shift/su_mean 0.000
_refine_ls_structure_factor_coef Fsqd
_refine_ls_weighting_details 'calc w=1/[\s^2^(Fo^2^)+(0.1133P)^2^+0.0000P] where P=(Fo^2^+2Fc^2^)/3'
_refine_ls_weighting_scheme calc
_refine_ls_wR_factor_gt 0.1760
_refine_ls_wR_factor_ref 0.1879
_reflns_number_gt 3776
_reflns_number_total 4686
_reflns_threshold_expression >2sigma(I)
_cod_data_source_file jp406497r_si_002.cif
_cod_data_source_block 090824t
_cod_database_code 1512262

loop_
_symmetry_equiv_pos_as_xyz
'x, y, z'
'-x, y+1/2, -z'

loop_
_atom_site_label
_atom_site_type_symbol
_atom_site_fract_x
_atom_site_fract_y
_atom_site_fract_z
_atom_site_U_iso_or_equiv
_atom_site_adp_type
_atom_site_occupancy
_atom_site_symmetry_multiplicity
_atom_site_calc_flag
_atom_site_refinement_flags
S1 S 0.9495(3) 0.56459(7) 1.08619(9) 0.0302(3) Uani 1 1 d .
O7 O 0.9581(7) 0.6491(3) 0.6385(2) 0.0422(11) Uani 1 1 d .
N4 N 1.1137(9) 0.6279(2) 0.7783(3) 0.0258(9) Uani 1 1 d .
H4 H 1.282(12) 0.629(3) 0.756(3) 0.022(13) Uiso 1 1 d .
C22 C 0.9139(14) 0.6685(7) 0.4837(4) 0.081(3) Uani 1 1 d .
H22A H 1.0098 0.6240 0.4749 0.121 Uiso 1 1 calc R
H22B H 1.0389 0.7080 0.4951 0.121 Uiso 1 1 calc R
H22C H 0.7973 0.6791 0.4297 0.121 Uiso 1 1 calc R
S2 S 0.9093(3) 0.50011(7) 0.97581(9) 0.0328(4) Uani 1 1 d .
N1 N 1.3153(9) 0.7337(2) 0.9106(3) 0.0245(9) Uani 1 1 d .
O6 O 0.6716(7) 0.6373(3) 0.7455(3) 0.0391(10) Uani 1 1 d .
C23 C 0.6007(14) 0.7291(4) 0.5782(5) 0.0542(18) Uani 1 1 d .
H23A H 0.7226 0.7697 0.5854 0.081 Uiso 1 1 calc R
H23B H 0.5095 0.7238 0.6325 0.081 Uiso 1 1 calc R
H23C H 0.4721 0.7379 0.5268 0.081 Uiso 1 1 calc R
O5 O 1.4364(7) 0.63651(19) 0.9951(2) 0.0291(8) Uani 1 1 d .
N2 N 1.5604(9) 0.7755(2) 1.1363(3) 0.0271(10) Uani 1 1 d .
H2D H 1.7275 0.7730 1.1275 0.033 Uiso 1 1 calc R
C21 C 0.5763(14) 0.5942(4) 0.5504(4) 0.0467(16) Uani 1 1 d .
H21A H 0.6829 0.5518 0.5405 0.070 Uiso 1 1 calc R
H21B H 0.4475 0.6014 0.4987 0.070 Uiso 1 1 calc R
H21C H 0.4848 0.5873 0.6043 0.070 Uiso 1 1 calc R
O1 O 1.1406(7) 0.7828(2) 1.0736(2) 0.0308(8) Uani 1 1 d .
N3 N 1.4143(9) 0.6443(2) 1.2029(3) 0.0278(10) Uani 1 1 d .
H3 H 1.492(9) 0.648(2) 1.143(3) 0.008(10) Uiso 1 1 d .
C20 C 0.7539(12) 0.6602(4) 0.5623(4) 0.0427(15) Uani 1 1 d .
O2 O 1.3260(9) 0.6932(2) 1.3356(3) 0.0403(10) Uani 1 1 d .
C19 C 0.8900(10) 0.6385(3) 0.7215(4) 0.0288(11) Uani 1 1 d .
C17 C 1.0990(11) 0.6161(3) 0.8740(3) 0.0258(11) Uani 1 1 d .
H17A H 0.9202 0.6314 0.8882 0.031 Uiso 1 1 calc R
O3 O 1.7642(9) 0.5557(3) 1.3072(3) 0.0544(12) Uani 1 1 d .
C18 C 1.2987(9) 0.6622(3) 0.9311(3) 0.0214(10) Uani 1 1 d .
O4 O 1.4563(11) 0.4713(3) 1.3186(4) 0.0698(17) Uani 1 1 d .
C1 C 1.1480(12) 0.7755(3) 0.8443(4) 0.0324(12) Uani 1 1 d .
H1A H 0.9622 0.7604 0.8426 0.039 Uiso 1 1 calc R
H1B H 1.2077 0.7708 0.7836 0.039 Uiso 1 1 calc R
C2 C 1.1850(12) 0.8525(3) 0.8797(4) 0.0333(12) Uani 1 1 d .
H2A H 1.1669 0.8877 0.8301 0.040 Uiso 1 1 calc R
H2B H 1.0555 0.8640 0.9228 0.040 Uiso 1 1 calc R
C3 C 1.4608(11) 0.8527(3) 0.9253(4) 0.0328(12) Uani 1 1 d .
H3A H 1.4854 0.8923 0.9693 0.039 Uiso 1 1 calc R
H3B H 1.5919 0.8575 0.8811 0.039 Uiso 1 1 calc R
C4 C 1.4835(11) 0.7786(3) 0.9726(3) 0.0267(11) Uani 1 1 d .
H4A H 1.6688 0.7610 0.9768 0.032 Uiso 1 1 calc R
C5 C 1.3800(10) 0.7795(2) 1.0650(3) 0.0246(11) Uani 1 1 d .
C6 C 1.4841(11) 0.7752(3) 1.2277(4) 0.0291(12) Uani 1 1 d .
H6A H 1.3247 0.8062 1.2276 0.035 Uiso 1 1 calc R
C7 C 1.6877(13) 0.8070(3) 1.2964(4) 0.0416(15) Uani 1 1 d .
H7A H 1.8522 0.7792 1.2954 0.050 Uiso 1 1 calc R
H7B H 1.6255 0.8012 1.3566 0.050 Uiso 1 1 calc R
C8 C 1.7504(14) 0.8873(4) 1.2824(5) 0.0515(18) Uani 1 1 d .
H8A H 1.8691 0.8908 1.2332 0.062 Uiso 1 1 calc R
C9 C 1.5054(17) 0.9335(4) 1.2563(6) 0.067(2) Uani 1 1 d .
H9A H 1.4137 0.9149 1.2009 0.101 Uiso 1 1 calc R
H9B H 1.5588 0.9832 1.2472 0.101 Uiso 1 1 calc R
H9C H 1.3881 0.9316 1.3044 0.101 Uiso 1 1 calc R
C10 C 1.903(2) 0.9147(6) 1.3701(7) 0.095(4) Uani 1 1 d .
H10A H 1.9457 0.9655 1.3636 0.143 Uiso 1 1 calc R
H10B H 2.0648 0.8870 1.3821 0.143 Uiso 1 1 calc R
H10C H 1.7936 0.9088 1.4201 0.143 Uiso 1 1 calc R
C11 C 1.4042(11) 0.6999(3) 1.2610(4) 0.0287(12) Uani 1 1 d .
C12 C 1.3310(10) 0.5727(3) 1.2294(3) 0.0266(11) Uani 1 1 d .
H12A H 1.1759 0.5785 1.2647 0.032 Uiso 1 1 calc R
C13 C 1.5485(12) 0.5346(3) 1.2891(4) 0.0325(12) Uani 1 1 d .
C14 C 1.642(2) 0.4299(5) 1.3762(6) 0.090(3) Uani 1 1 d .
H14A H 1.5577 0.3855 1.3939 0.134 Uiso 1 1 calc R
H14B H 1.6984 0.4580 1.4297 0.134 Uiso 1 1 calc R
H14C H 1.7940 0.4182 1.3439 0.134 Uiso 1 1 calc R
C15 C 1.2462(10) 0.5275(3) 1.1466(4) 0.0279(11) Uani 1 1 d .
H15A H 1.2121 0.4776 1.1651 0.033 Uiso 1 1 calc R
H15B H 1.3893 0.5264 1.1064 0.033 Uiso 1 1 calc R
C16 C 1.1277(11) 0.5359(3) 0.8976(4) 0.0285(12) Uani 1 1 d .
H16B H 1.3106 0.5274 0.9229 0.034 Uiso 1 1 calc R
H16A H 1.1004 0.5081 0.8413 0.034 Uiso 1 1 calc R

loop_
_atom_site_aniso_label
_atom_site_aniso_U_11
_atom_site_aniso_U_22
_atom_site_aniso_U_33
_atom_site_aniso_U_23
_atom_site_aniso_U_13
_atom_site_aniso_U_12
S1 0.0258(7) 0.0362(7) 0.0278(7) 0.0015(6) -0.0018(5) 0.0013(6)
O7 0.027(2) 0.080(3) 0.0192(18) 0.005(2) 0.0004(16) 0.003(2)
N4 0.024(2) 0.029(2) 0.023(2) -0.0026(19) -0.0043(18) 0.0018(18)
C22 0.033(4) 0.178(11) 0.030(3) 0.024(5) -0.006(3) 0.010(5)
S2 0.0370(8) 0.0286(7) 0.0312(7) 0.0024(6) -0.0061(6) -0.0084(6)
N1 0.032(2) 0.020(2) 0.020(2) 0.0008(17) -0.0053(18) 0.0048(17)
O6 0.024(2) 0.060(3) 0.034(2) 0.004(2) 0.0025(17) 0.0020(18)
C23 0.051(4) 0.054(4) 0.054(4) 0.019(3) -0.014(3) -0.004(3)
O5 0.033(2) 0.0199(17) 0.0315(19) 0.0052(15) -0.0145(16) 0.0043(15)
N2 0.024(2) 0.030(2) 0.026(2) -0.0029(19) -0.0044(18) -0.0009(18)
C21 0.049(4) 0.053(4) 0.035(3) -0.004(3) -0.012(3) 0.011(3)
O1 0.026(2) 0.035(2) 0.031(2) 0.0015(17) -0.0004(15) 0.0002(16)
N3 0.035(2) 0.021(2) 0.027(2) -0.0051(19) 0.0006(19) -0.0038(18)
C20 0.029(3) 0.064(4) 0.032(3) 0.010(3) -0.012(2) 0.006(3)
O2 0.052(3) 0.041(2) 0.030(2) -0.0056(18) 0.010(2) -0.0111(19)
C19 0.028(3) 0.027(3) 0.031(3) -0.004(2) 0.005(2) -0.004(2)
C17 0.035(3) 0.023(2) 0.020(2) 0.003(2) 0.006(2) 0.010(2)
O3 0.033(2) 0.077(3) 0.052(3) 0.017(3) -0.006(2) -0.003(2)
C18 0.023(2) 0.020(2) 0.022(2) 0.0005(19) 0.005(2) 0.0047(19)
O4 0.079(4) 0.041(3) 0.080(4) 0.033(3) -0.042(3) -0.016(2)
C1 0.045(3) 0.024(3) 0.027(3) 0.001(2) -0.002(2) 0.002(2)
C2 0.043(3) 0.019(2) 0.036(3) -0.002(2) -0.003(3) 0.001(2)
C3 0.038(3) 0.027(3) 0.034(3) 0.008(2) 0.004(2) 0.000(2)
C4 0.028(3) 0.022(2) 0.029(3) 0.000(2) -0.002(2) 0.000(2)
C5 0.032(3) 0.011(2) 0.030(3) 0.001(2) -0.003(2) -0.0018(19)
C6 0.038(3) 0.020(2) 0.029(3) 0.001(2) -0.002(2) 0.001(2)
C7 0.053(4) 0.029(3) 0.040(3) -0.010(3) -0.008(3) -0.013(3)
C8 0.058(4) 0.043(4) 0.054(4) -0.016(3) 0.013(4) -0.022(3)
C9 0.073(6) 0.037(4) 0.095(6) 0.003(4) 0.029(5) 0.001(3)
C10 0.103(8) 0.098(7) 0.087(7) -0.052(6) 0.018(6) -0.063(6)
C11 0.028(3) 0.030(3) 0.028(3) -0.007(2) 0.000(2) -0.007(2)
C12 0.025(3) 0.024(3) 0.030(3) 0.005(2) -0.004(2) -0.007(2)
C13 0.037(3) 0.036(3) 0.024(3) 0.006(2) -0.004(2) -0.002(2)
C14 0.132(9) 0.051(5) 0.076(6) 0.028(4) -0.042(6) 0.024(5)
C15 0.028(3) 0.019(2) 0.034(3) 0.005(2) -0.006(2) 0.003(2)
C16 0.033(3) 0.021(2) 0.030(3) -0.004(2) -0.004(2) 0.001(2)

loop_
_atom_type_symbol
_atom_type_description
_atom_type_scat_dispersion_real
_atom_type_scat_dispersion_imag
_atom_type_scat_source
C C 0.0033 0.0016 'International Tables Vol C Tables 4.2.6.8 and 6.1.1.4'
H H 0.0000 0.0000 'International Tables Vol C Tables 4.2.6.8 and 6.1.1.4'
N N 0.0061 0.0033 'International Tables Vol C Tables 4.2.6.8 and 6.1.1.4'
O O 0.0106 0.0060 'International Tables Vol C Tables 4.2.6.8 and 6.1.1.4'
S S 0.1246 0.1234 'International Tables Vol C Tables 4.2.6.8 and 6.1.1.4'

loop_
_geom_angle_atom_site_label_1
_geom_angle_atom_site_label_2
_geom_angle_atom_site_label_3
_geom_angle
C15 S1 S2 101.29(18)
C19 O7 C20 120.6(4)
C19 N4 C17 120.9(4)
C19 N4 H4 121(3)
C17 N4 H4 118(3)
C20 C22 H22A 109.5
C20 C22 H22B 109.5
H22A C22 H22B 109.5
C20 C22 H22C 109.5
H22A C22 H22C 109.5
H22B C22 H22C 109.5
C16 S2 S1 106.52(18)
C18 N1 C4 117.1(4)
C18 N1 C1 128.4(4)
C4 N1 C1 113.4(4)
C20 C23 H23A 109.5
C20 C23 H23B 109.5
H23A C23 H23B 109.5
C20 C23 H23C 109.5
H23A C23 H23C 109.5
H23B C23 H23C 109.5
C5 N2 C6 121.4(5)
C5 N2 H2D 119.3
C6 N2 H2D 119.3
C20 C21 H21A 109.5
C20 C21 H21B 109.5
H21A C21 H21B 109.5
C20 C21 H21C 109.5
H21A C21 H21C 109.5
H21B C21 H21C 109.5
C11 N3 C12 119.4(4)
C11 N3 H3 123(3)
C12 N3 H3 117(3)
O7 C20 C22 102.8(5)
O7 C20 C21 110.2(5)
C22 C20 C21 110.6(7)
O7 C20 C23 109.3(5)
C22 C20 C23 111.0(7)
C21 C20 C23 112.6(5)
O6 C19 O7 127.5(5)
O6 C19 N4 123.6(5)
O7 C19 N4 108.9(4)
N4 C17 C18 111.8(4)
N4 C17 C16 111.1(4)
C18 C17 C16 111.7(4)
N4 C17 H17A 107.3
C18 C17 H17A 107.3
C16 C17 H17A 107.3
O5 C18 N1 120.6(5)
O5 C18 C17 121.4(4)
N1 C18 C17 118.0(4)
C13 O4 C14 115.4(6)
N1 C1 C2 102.4(4)
N1 C1 H1A 111.3
C2 C1 H1A 111.3
N1 C1 H1B 111.3
C2 C1 H1B 111.3
H1A C1 H1B 109.2
C3 C2 C1 103.8(5)
C3 C2 H2A 111.0
C1 C2 H2A 111.0
C3 C2 H2B 111.0
C1 C2 H2B 111.0
H2A C2 H2B 109.0
C2 C3 C4 103.5(4)
C2 C3 H3A 111.1
C4 C3 H3A 111.1
C2 C3 H3B 111.1
C4 C3 H3B 111.1
H3A C3 H3B 109.0
N1 C4 C5 110.4(4)
N1 C4 C3 101.7(4)
C5 C4 C3 112.8(4)
N1 C4 H4A 110.6
C5 C4 H4A 110.6
C3 C4 H4A 110.6
O1 C5 N2 122.0(5)
O1 C5 C4 121.4(5)
N2 C5 C4 116.7(5)
N2 C6 C7 114.2(5)
N2 C6 C11 114.0(4)
C7 C6 C11 108.6(4)
N2 C6 H6A 106.5
C7 C6 H6A 106.5
C11 C6 H6A 106.5
C6 C7 C8 115.1(5)
C6 C7 H7A 108.5
C8 C7 H7A 108.5
C6 C7 H7B 108.5
C8 C7 H7B 108.5
H7A C7 H7B 107.5
C9 C8 C7 113.6(6)
C9 C8 C10 111.4(7)
C7 C8 C10 107.3(7)
C9 C8 H8A 108.1
C7 C8 H8A 108.1
C10 C8 H8A 108.1
C8 C9 H9A 109.5
C8 C9 H9B 109.5
H9A C9 H9B 109.5
C8 C9 H9C 109.5
H9A C9 H9C 109.5
H9B C9 H9C 109.5
C8 C10 H10A 109.5
C8 C10 H10B 109.5
H10A C10 H10B 109.5
C8 C10 H10C 109.5
H10A C10 H10C 109.5
H10B C10 H10C 109.5
O2 C11 N3 122.7(5)
O2 C11 C6 120.1(5)
N3 C11 C6 117.1(4)
N3 C12 C15 110.4(4)
N3 C12 C13 111.4(4)
C15 C12 C13 110.8(4)
N3 C12 H12A 108.0
C15 C12 H12A 108.0
C13 C12 H12A 108.0
O3 C13 O4 124.0(6)
O3 C13 C12 126.4(5)
O4 C13 C12 109.6(5)
O4 C14 H14A 109.5
O4 C14 H14B 109.5
H14A C14 H14B 109.5
O4 C14 H14C 109.5
H14A C14 H14C 109.5
H14B C14 H14C 109.5
C12 C15 S1 110.7(4)
C12 C15 H15A 109.5
S1 C15 H15A 109.5
C12 C15 H15B 109.5
S1 C15 H15B 109.5
H15A C15 H15B 108.1
C17 C16 S2 116.9(4)
C17 C16 H16B 108.1
S2 C16 H16B 108.1
C17 C16 H16A 108.1
S2 C16 H16A 108.1
H16B C16 H16A 107.3

loop_
_geom_bond_atom_site_label_1
_geom_bond_atom_site_label_2
_geom_bond_distance
S1 C15 1.813(5)
S1 S2 2.020(2)
O7 C19 1.323(6)
O7 C20 1.476(7)
N4 C19 1.363(7)
N4 C17 1.446(6)
N4 H4 0.94(6)
C22 C20 1.489(9)
C22 H22A 0.9700
C22 H22B 0.9700
C22 H22C 0.9700
S2 C16 1.801(5)
N1 C18 1.359(6)
N1 C4 1.455(7)
N1 C1 1.459(7)
O6 C19 1.194(6)
C23 C20 1.519(10)
C23 H23A 0.9700
C23 H23B 0.9700
C23 H23C 0.9700
O5 C18 1.222(6)
N2 C5 1.335(7)
N2 C6 1.444(7)
N2 H2D 0.8700
C21 C20 1.515(10)
C21 H21A 0.9700
C21 H21B 0.9700
C21 H21C 0.9700
O1 C5 1.233(6)
N3 C11 1.346(7)
N3 C12 1.452(7)
N3 H3 1.00(4)
O2 C11 1.215(7)
C17 C18 1.519(7)
C17 C16 1.525(7)
C17 H17A 0.9900
O3 C13 1.168(7)
O4 C13 1.346(7)
O4 C14 1.431(8)
C1 C2 1.521(8)
C1 H1A 0.9800
C1 H1B 0.9800
C2 C3 1.496(8)
C2 H2A 0.9800
C2 H2B 0.9800
C3 C4 1.536(7)
C3 H3A 0.9800
C3 H3B 0.9800
C4 C5 1.513(7)
C4 H4A 0.9900
C6 C7 1.502(8)
C6 C11 1.540(7)
C6 H6A 0.9900
C7 C8 1.533(8)
C7 H7A 0.9800
C7 H7B 0.9800
C8 C9 1.526(11)
C8 C10 1.537(12)
C8 H8A 0.9900
C9 H9A 0.9700
C9 H9B 0.9700
C9 H9C 0.9700
C10 H10A 0.9700
C10 H10B 0.9700
C10 H10C 0.9700
C12 C15 1.515(7)
C12 C13 1.521(7)
C12 H12A 0.9900
C14 H14A 0.9700
C14 H14B 0.9700
C14 H14C 0.9700
C15 H15A 0.9800
C15 H15B 0.9800
C16 H16B 0.9800
C16 H16A 0.9800
